data_4308371
loop_
_publ_author_name
'Richards, Philip I.'
'Steiner, Alexander'

_publ_section_title
;
 A Spirocyclic System Comprising Both Phosphazane and Phosphazene Rings
;
_journal_coden_ASTM INOCAJ
_journal_issue 2
_journal_name_full 'Inorganic Chemistry'
_journal_page_first 275
_journal_page_last 281
_journal_paper_doi 10.1021/ic048665f
_journal_volume 44
_journal_year 2005
_chemical_formula_sum 'C54 H110 N12 P6'
_chemical_formula_weight 1113.36
_space_group_IT_number 11
_symmetry_cell_setting monoclinic
_symmetry_space_group_name_Hall '-P 2yb'
_symmetry_space_group_name_H-M 'P 1 21/m 1'
_atom_sites_solution_hydrogens geom
_atom_sites_solution_primary direct
_atom_sites_solution_secondary difmap
_audit_creation_method SHELXL-97
_cell_angle_alpha 90.00
_cell_angle_beta 108.6010(10)
_cell_angle_gamma 90.00
_cell_formula_units_Z 2
_cell_length_a 11.4414(6)
_cell_length_b 24.2507(14)
_cell_length_c 12.2069(6)
_cell_measurement_temperature 150(2)
_cell_volume 3210.0(3)
_computing_structure_refinement 'SHELXL-97 (Sheldrick, 1997)'
_computing_structure_solution 'SHELXS-97 (Sheldrick, 1990)'
_diffrn_ambient_temperature 150(2)
_diffrn_measured_fraction_theta_full 0.999
_diffrn_measured_fraction_theta_max 0.999
_diffrn_measurement_device_type 'Bruker Smart Apex'
_diffrn_radiation_monochromator graphite
_diffrn_radiation_source 'fine-focus sealed tube'
_diffrn_radiation_type MoK\a
_diffrn_radiation_wavelength 0.71073
_diffrn_reflns_av_R_equivalents 0.0245
_diffrn_reflns_av_sigmaI/netI 0.0318
_diffrn_reflns_limit_h_max 11
_diffrn_reflns_limit_h_min -13
_diffrn_reflns_limit_k_max 18
_diffrn_reflns_limit_k_min -28
_diffrn_reflns_limit_l_max 14
_diffrn_reflns_limit_l_min -12
_diffrn_reflns_number 16950
_diffrn_reflns_theta_full 25.03
_diffrn_reflns_theta_max 25.03
_diffrn_reflns_theta_min 1.76
_exptl_absorpt_coefficient_mu 0.211
_exptl_absorpt_correction_type 'not applied'
_exptl_crystal_colour colourless
_exptl_crystal_density_diffrn 1.152
_exptl_crystal_density_method 'not measured'
_exptl_crystal_description needle
_exptl_crystal_F_000 1216
_exptl_crystal_size_max 0.3
_exptl_crystal_size_mid 0.1
_exptl_crystal_size_min 0.1
_refine_diff_density_max 1.089
_refine_diff_density_min -0.427
_refine_diff_density_rms 0.089
_refine_ls_extinction_method none
_refine_ls_goodness_of_fit_ref 1.061
_refine_ls_hydrogen_treatment mixed
_refine_ls_matrix_type full
_refine_ls_number_parameters 328
_refine_ls_number_reflns 5808
_refine_ls_number_restraints 600
_refine_ls_restrained_S_all 1.102
_refine_ls_R_factor_all 0.1102
_refine_ls_R_factor_gt 0.0931
_refine_ls_shift/su_max 0.000
_refine_ls_shift/su_mean 0.000
_refine_ls_structure_factor_coef Fsqd
_refine_ls_weighting_details 'calc w=1/[\s^2^(Fo^2^)+(0.1507P)^2^+5.5295P] where P=(Fo^2^+2Fc^2^)/3'
_refine_ls_weighting_scheme calc
_refine_ls_wR_factor_gt 0.2539
_refine_ls_wR_factor_ref 0.2728
_reflns_number_gt 4575
_reflns_number_total 5808
_reflns_threshold_expression >2sigma(I)
_cod_data_source_file ic048665from20040923_075833_2.cif
_cod_data_source_block 3
_cod_database_code 4308371

loop_
_symmetry_equiv_pos_as_xyz
'x, y, z'
'-x, y+1/2, -z'
'-x, -y, -z'
'x, -y-1/2, z'

loop_
_atom_site_label
_atom_site_type_symbol
_atom_site_fract_x
_atom_site_fract_y
_atom_site_fract_z
_atom_site_U_iso_or_equiv
_atom_site_adp_type
_atom_site_occupancy
_atom_site_symmetry_multiplicity
_atom_site_calc_flag
_atom_site_refinement_flags
_atom_site_disorder_assembly
_atom_site_disorder_group
P1 P 0.17818(12) 0.7500 0.31461(11) 0.0365(4) Uani 1 2 d SU . .
P2 P -0.08052(13) 0.7500 0.25745(12) 0.0422(4) Uani 1 2 d SU . .
P3 P 0.02963(13) 0.7500 0.08010(11) 0.0409(4) Uani 1 2 d SU . .
P4 P 0.40560(13) 0.7500 0.42762(12) 0.0493(5) Uani 1 2 d SU . .
P5 P -0.26629(14) 0.7500 0.33107(13) 0.0507(5) Uani 1 2 d SU . .
P6 P -0.01528(14) 0.7500 -0.13894(12) 0.0546(5) Uani 1 2 d SU . .
N1 N 0.0559(4) 0.7500 0.3493(4) 0.0425(12) Uani 1 2 d SU . .
N2 N -0.0863(4) 0.7500 0.1263(4) 0.0535(15) Uani 1 2 d SU . .
N3 N 0.1589(4) 0.7500 0.1789(4) 0.0435(12) Uani 1 2 d SU . .
N4 N 0.2831(3) 0.70369(16) 0.3847(3) 0.0443(8) Uani 1 1 d DU . .
C41 C 0.2886(5) 0.6465(2) 0.3505(4) 0.0620(13) Uani 1 1 d DU . .
H41 H 0.2006 0.6361 0.3112 0.074 Uiso 1 1 calc R A 1
C42 C 0.3306(9) 0.6081(3) 0.4540(7) 0.078(3) Uiso 0.691(7) 1 d PDU B 1
H42A H 0.4152 0.6185 0.5018 0.094 Uiso 0.691(7) 1 calc PR B 1
H42B H 0.2758 0.6130 0.5018 0.094 Uiso 0.691(7) 1 calc PR B 1
C43 C 0.3299(12) 0.5482(4) 0.4203(10) 0.098(3) Uiso 0.691(7) 1 d PDU B 1
H43A H 0.3709 0.5259 0.4899 0.118 Uiso 0.691(7) 1 calc PR B 1
H43B H 0.2437 0.5353 0.3877 0.118 Uiso 0.691(7) 1 calc PR B 1
C44 C 0.3956(13) 0.5402(5) 0.3326(10) 0.114(4) Uiso 0.691(7) 1 d PDU B 1
H44A H 0.4842 0.5486 0.3692 0.136 Uiso 0.691(7) 1 calc PR B 1
H44B H 0.3887 0.5010 0.3087 0.136 Uiso 0.691(7) 1 calc PR B 1
C45 C 0.3466(12) 0.5749(4) 0.2291(10) 0.117(4) Uiso 0.691(7) 1 d PDU B 1
H45A H 0.2607 0.5640 0.1868 0.140 Uiso 0.691(7) 1 calc PR B 1
H45B H 0.3966 0.5695 0.1770 0.140 Uiso 0.691(7) 1 calc PR B 1
C46 C 0.3500(10) 0.6356(4) 0.2637(8) 0.088(3) Uiso 0.691(7) 1 d PDU B 1
H46A H 0.4370 0.6477 0.2948 0.106 Uiso 0.691(7) 1 calc PR B 1
H46B H 0.3096 0.6579 0.1939 0.106 Uiso 0.691(7) 1 calc PR B 1
C42' C 0.4271(12) 0.6285(6) 0.3976(17) 0.074(5) Uiso 0.309(7) 1 d PDU B 2
H42C H 0.4768 0.6537 0.3666 0.089 Uiso 0.309(7) 1 calc PR B 2
H42D H 0.4564 0.6320 0.4828 0.089 Uiso 0.309(7) 1 calc PR B 2
C43' C 0.4475(18) 0.5704(7) 0.366(2) 0.101(7) Uiso 0.309(7) 1 d PDU B 2
H43C H 0.4401 0.5689 0.2826 0.122 Uiso 0.309(7) 1 calc PR B 2
H43D H 0.5322 0.5587 0.4106 0.122 Uiso 0.309(7) 1 calc PR B 2
C44' C 0.3583(14) 0.5319(7) 0.3880(18) 0.065(5) Uiso 0.309(7) 1 d PDU B 2
H44C H 0.3670 0.4956 0.3545 0.078 Uiso 0.309(7) 1 calc PR B 2
H44D H 0.3792 0.5270 0.4726 0.078 Uiso 0.309(7) 1 calc PR B 2
C45' C 0.2289(16) 0.5496(7) 0.341(2) 0.107(8) Uiso 0.309(7) 1 d PDU B 2
H45C H 0.1763 0.5234 0.3664 0.129 Uiso 0.309(7) 1 calc PR B 2
H45D H 0.2032 0.5485 0.2555 0.129 Uiso 0.309(7) 1 calc PR B 2
C46' C 0.2089(18) 0.6070(6) 0.379(2) 0.101(7) Uiso 0.309(7) 1 d PDU B 2
H46C H 0.1219 0.6179 0.3417 0.122 Uiso 0.309(7) 1 calc PR B 2
H46D H 0.2249 0.6072 0.4640 0.122 Uiso 0.309(7) 1 calc PR B 2
N5 N -0.1725(3) 0.70346(18) 0.2883(3) 0.0523(10) Uani 1 1 d DU . .
C51 C -0.1311(10) 0.6523(3) 0.3466(9) 0.072(3) Uiso 0.612(8) 1 d PDU C 1
H51 H -0.0528 0.6615 0.4092 0.086 Uiso 0.612(8) 1 calc PR C 1
C52 C -0.2154(11) 0.6285(4) 0.4086(10) 0.095(4) Uiso 0.612(8) 1 d PDU C 1
H52A H -0.2195 0.6543 0.4700 0.114 Uiso 0.612(8) 1 calc PR C 1
H52B H -0.2996 0.6247 0.3530 0.114 Uiso 0.612(8) 1 calc PR C 1
C53 C -0.1729(16) 0.5743(6) 0.4606(13) 0.122(5) Uiso 0.612(8) 1 d PDU C 1
H53A H -0.2376 0.5579 0.4884 0.147 Uiso 0.612(8) 1 calc PR C 1
H53B H -0.0982 0.5795 0.5283 0.147 Uiso 0.612(8) 1 calc PR C 1
C54 C -0.1442(17) 0.5353(6) 0.3784(16) 0.146(7) Uiso 0.612(8) 1 d PDU C 1
H54A H -0.1094 0.5011 0.4203 0.175 Uiso 0.612(8) 1 calc PR C 1
H54B H -0.2219 0.5255 0.3173 0.175 Uiso 0.612(8) 1 calc PR C 1
C55 C -0.0567(14) 0.5575(5) 0.3233(13) 0.126(5) Uiso 0.612(8) 1 d PDU C 1
H55A H -0.0502 0.5314 0.2633 0.151 Uiso 0.612(8) 1 calc PR C 1
H55B H 0.0258 0.5606 0.3821 0.151 Uiso 0.612(8) 1 calc PR C 1
C56 C -0.0942(10) 0.6124(4) 0.2697(9) 0.085(3) Uiso 0.612(8) 1 d PDU C 1
H56A H -0.1643 0.6075 0.1977 0.102 Uiso 0.612(8) 1 calc PR C 1
H56B H -0.0248 0.6283 0.2483 0.102 Uiso 0.612(8) 1 calc PR C 1
C51' C -0.1711(13) 0.6435(5) 0.2846(15) 0.079(4) Uiso 0.388(8) 1 d PDU C 2
H51' H -0.1565 0.6332 0.2107 0.095 Uiso 0.388(8) 1 calc PR C 2
C52' C -0.2801(14) 0.6128(6) 0.2878(18) 0.100(6) Uiso 0.388(8) 1 d PDU C 2
H52C H -0.3493 0.6206 0.2165 0.120 Uiso 0.388(8) 1 calc PR C 2
H52D H -0.3044 0.6255 0.3545 0.120 Uiso 0.388(8) 1 calc PR C 2
C53' C -0.257(3) 0.5523(8) 0.298(2) 0.177(12) Uiso 0.388(8) 1 d PDU C 2
H53C H -0.3363 0.5326 0.2841 0.212 Uiso 0.388(8) 1 calc PR C 2
H53D H -0.2209 0.5403 0.2379 0.212 Uiso 0.388(8) 1 calc PR C 2
C54' C -0.173(2) 0.5385(10) 0.413(2) 0.134(9) Uiso 0.388(8) 1 d PDU C 2
H54C H -0.2218 0.5356 0.4662 0.161 Uiso 0.388(8) 1 calc PR C 2
H54D H -0.1372 0.5017 0.4084 0.161 Uiso 0.388(8) 1 calc PR C 2
C55' C -0.073(2) 0.5767(9) 0.4618(17) 0.117(7) Uiso 0.388(8) 1 d PDU C 2
H55C H 0.0054 0.5555 0.4873 0.140 Uiso 0.388(8) 1 calc PR C 2
H55D H -0.0843 0.5936 0.5314 0.140 Uiso 0.388(8) 1 calc PR C 2
C56' C -0.059(2) 0.6219(12) 0.384(3) 0.231(14) Uiso 0.388(8) 1 d PDU C 2
H56C H 0.0031 0.6095 0.3481 0.277 Uiso 0.388(8) 1 calc PR C 2
H56D H -0.0229 0.6539 0.4333 0.277 Uiso 0.388(8) 1 calc PR C 2
N6 N 0.0190(3) 0.70435(18) -0.0234(3) 0.0523(10) Uani 1 1 d DU . .
C61 C -0.0012(6) 0.6457(3) -0.0241(5) 0.0774(17) Uani 1 1 d DU . .
H61 H 0.0315 0.6321 0.0574 0.093 Uiso 1 1 calc R . .
C62 C -0.1351(7) 0.6311(3) -0.0704(9) 0.134(3) Uani 1 1 d DU . .
H62A H -0.1712 0.6482 -0.1475 0.161 Uiso 1 1 calc R . .
H62B H -0.1781 0.6466 -0.0186 0.161 Uiso 1 1 calc R . .
C63 C -0.1564(11) 0.5699(4) -0.0806(12) 0.176(5) Uani 1 1 d DU . .
H63A H -0.1323 0.5530 -0.0028 0.211 Uiso 1 1 calc R . .
H63B H -0.2449 0.5621 -0.1198 0.211 Uiso 1 1 calc R . .
C64 C -0.0805(12) 0.5461(5) -0.1491(11) 0.189(6) Uani 1 1 d DU . .
H64A H -0.0938 0.5057 -0.1550 0.227 Uiso 1 1 calc R . .
H64B H -0.1105 0.5613 -0.2284 0.227 Uiso 1 1 calc R . .
C65 C 0.0540(12) 0.5569(4) -0.1001(14) 0.199(6) Uani 1 1 d DU . .
H65A H 0.0871 0.5405 -0.0220 0.239 Uiso 1 1 calc R . .
H65B H 0.0980 0.5405 -0.1500 0.239 Uiso 1 1 calc R . .
C66 C 0.0705(10) 0.6171(4) -0.0941(9) 0.145(4) Uani 1 1 d DU . .
H66A H 0.0435 0.6322 -0.1736 0.174 Uiso 1 1 calc R . .
H66B H 0.1593 0.6255 -0.0590 0.174 Uiso 1 1 calc R . .
N7 N 0.4499(5) 0.7500 0.5698(4) 0.071(2) Uani 1 2 d SU . .
H7 H 0.3943 0.7570 0.6039 0.085 Uiso 0.50 1 calc PR D .
C71 C 0.5821(7) 0.7385(3) 0.6459(6) 0.048(2) Uiso 0.50 1 d PDU D -1
C72 C 0.5817(8) 0.7367(4) 0.7685(7) 0.060(3) Uiso 0.50 1 d PDU D -1
H72A H 0.5408 0.7697 0.7849 0.090 Uiso 0.50 1 calc PR D -1
H72B H 0.6668 0.7353 0.8208 0.090 Uiso 0.50 1 calc PR D -1
H72C H 0.5372 0.7038 0.7799 0.090 Uiso 0.50 1 calc PR D -1
C73 C 0.6453(10) 0.6882(4) 0.6166(9) 0.052(2) Uiso 0.50 1 d PDU D -1
H73A H 0.6450 0.6908 0.5364 0.078 Uiso 0.50 1 calc PR D -1
H73B H 0.6013 0.6548 0.6262 0.078 Uiso 0.50 1 calc PR D -1
H73C H 0.7307 0.6865 0.6684 0.078 Uiso 0.50 1 calc PR D -1
C74 C 0.6500(10) 0.7902(4) 0.6265(9) 0.054(3) Uiso 0.50 1 d PDU D -1
H74A H 0.6098 0.8231 0.6446 0.080 Uiso 0.50 1 calc PR D -1
H74B H 0.6475 0.7917 0.5455 0.080 Uiso 0.50 1 calc PR D -1
H74C H 0.7359 0.7889 0.6768 0.080 Uiso 0.50 1 calc PR D -1
N8 N -0.4035(5) 0.7500 0.2329(5) 0.073(2) Uani 1 2 d SU . .
H8 H -0.4605 0.7610 0.2622 0.088 Uiso 0.50 1 calc PR C .
C81 C -0.4586(7) 0.7362(3) 0.1056(8) 0.053(2) Uiso 0.50 1 d PDU C -1
C82 C -0.5904(11) 0.7161(6) 0.0780(15) 0.111(5) Uiso 0.50 1 d PDU C -1
H82A H -0.6376 0.7426 0.1076 0.167 Uiso 0.50 1 calc PR C -1
H82B H -0.5909 0.6801 0.1145 0.167 Uiso 0.50 1 calc PR C -1
H82C H -0.6279 0.7126 -0.0059 0.167 Uiso 0.50 1 calc PR C -1
C83 C -0.3907(10) 0.6947(4) 0.0572(9) 0.058(2) Uiso 0.50 1 d PDU C -1
H83A H -0.3894 0.6591 0.0956 0.088 Uiso 0.50 1 calc PR C -1
H83B H -0.3060 0.7074 0.0705 0.088 Uiso 0.50 1 calc PR C -1
H83C H -0.4325 0.6906 -0.0260 0.088 Uiso 0.50 1 calc PR C -1
C84 C -0.4625(18) 0.7921(6) 0.0565(17) 0.123(6) Uiso 0.50 1 d PDU C -1
H84A H -0.5087 0.8167 0.0914 0.185 Uiso 0.50 1 calc PR C -1
H84B H -0.5033 0.7906 -0.0273 0.185 Uiso 0.50 1 calc PR C -1
H84C H -0.3783 0.8060 0.0727 0.185 Uiso 0.50 1 calc PR C -1
N9 N 0.1083(5) 0.7500 -0.1804(4) 0.072(2) Uani 1 2 d SU . .
H9 H 0.1787 0.7573 -0.1266 0.086 Uiso 0.50 1 calc PR E .
C91 C 0.1150(6) 0.7389(3) -0.2995(6) 0.0384(19) Uiso 0.50 1 d PDU E -1
C92 C -0.0137(7) 0.7358(3) -0.3860(7) 0.048(2) Uiso 0.50 1 d PDU E -1
H92A H -0.0607 0.7685 -0.3782 0.072 Uiso 0.50 1 calc PR E -1
H92B H -0.0553 0.7026 -0.3712 0.072 Uiso 0.50 1 calc PR E -1
H92C H -0.0084 0.7343 -0.4645 0.072 Uiso 0.50 1 calc PR E -1
C93 C 0.1834(12) 0.6888(5) -0.3172(12) 0.073(3) Uiso 0.50 1 d PDU E -1
H93A H 0.2673 0.6893 -0.2624 0.109 Uiso 0.50 1 calc PR E -1
H93B H 0.1869 0.6886 -0.3964 0.109 Uiso 0.50 1 calc PR E -1
H93C H 0.1406 0.6556 -0.3045 0.109 Uiso 0.50 1 calc PR E -1
C94 C 0.1869(11) 0.7895(5) -0.3155(11) 0.064(3) Uiso 0.50 1 d PDU E -1
H94A H 0.1447 0.8229 -0.3033 0.096 Uiso 0.50 1 calc PR E -1
H94B H 0.1922 0.7897 -0.3941 0.096 Uiso 0.50 1 calc PR E -1
H94C H 0.2702 0.7884 -0.2595 0.096 Uiso 0.50 1 calc PR E -1
C11 C 0.507(2) 0.4853(6) 0.0492(14) 0.224(7) Uani 1 1 d U . .
H11A H 0.5270 0.5153 0.1074 0.269 Uiso 1 1 calc R . .
H11B H 0.4199 0.4761 0.0394 0.269 Uiso 1 1 calc R . .
C12 C 0.559(2) 0.4469(8) 0.1079(18) 0.239(8) Uani 1 1 d U . .
H12A H 0.6450 0.4546 0.1115 0.287 Uiso 1 1 calc R . .
H12B H 0.5328 0.4166 0.0509 0.287 Uiso 1 1 calc R . .
C13 C 0.578(2) 0.4198(8) 0.2013(19) 0.278(11) Uani 1 1 d U . .
H13A H 0.6393 0.3910 0.2058 0.416 Uiso 1 1 calc R . .
H13B H 0.5007 0.4029 0.2026 0.416 Uiso 1 1 calc R . .
H13C H 0.6086 0.4448 0.2674 0.416 Uiso 1 1 calc R . .

loop_
_atom_site_aniso_label
_atom_site_aniso_U_11
_atom_site_aniso_U_22
_atom_site_aniso_U_33
_atom_site_aniso_U_23
_atom_site_aniso_U_13
_atom_site_aniso_U_12
P1 0.0268(7) 0.0629(9) 0.0213(7) 0.000 0.0099(5) 0.000
P2 0.0263(7) 0.0796(11) 0.0238(7) 0.000 0.0124(6) 0.000
P3 0.0300(7) 0.0752(11) 0.0199(7) 0.000 0.0113(6) 0.000
P4 0.0281(7) 0.0957(13) 0.0252(7) 0.000 0.0101(6) 0.000
P5 0.0292(8) 0.0958(14) 0.0312(8) 0.000 0.0153(6) 0.000
P6 0.0327(8) 0.1130(15) 0.0200(7) 0.000 0.0109(6) 0.000
N1 0.028(2) 0.079(4) 0.023(2) 0.000 0.0125(18) 0.000
N2 0.028(2) 0.107(5) 0.026(2) 0.000 0.0102(19) 0.000
N3 0.028(2) 0.083(4) 0.023(2) 0.000 0.0132(19) 0.000
N4 0.0335(17) 0.067(2) 0.0336(17) 0.0048(16) 0.0129(14) 0.0055(16)
C41 0.060(3) 0.075(3) 0.050(3) 0.009(2) 0.016(2) 0.015(3)
N5 0.0356(19) 0.083(3) 0.044(2) -0.0004(19) 0.0223(16) -0.0006(18)
N6 0.051(2) 0.084(3) 0.0245(17) -0.0057(17) 0.0153(15) -0.0040(19)
C61 0.088(4) 0.092(4) 0.056(3) -0.020(3) 0.027(3) -0.021(3)
C62 0.103(6) 0.115(6) 0.166(9) 0.029(6) 0.016(6) -0.036(5)
C63 0.166(10) 0.168(10) 0.207(12) -0.002(9) 0.076(9) -0.083(8)
C64 0.234(13) 0.202(11) 0.179(10) -0.090(9) 0.134(10) -0.109(10)
C65 0.234(14) 0.143(9) 0.291(15) -0.079(10) 0.184(12) -0.038(9)
C66 0.198(10) 0.122(7) 0.164(8) -0.067(6) 0.124(8) -0.039(7)
N7 0.031(3) 0.153(6) 0.030(3) 0.000 0.012(2) 0.000
N8 0.032(3) 0.155(7) 0.037(3) 0.000 0.016(2) 0.000
N9 0.033(3) 0.155(6) 0.029(3) 0.000 0.012(2) 0.000
C11 0.32(2) 0.142(13) 0.195(17) 0.020(10) 0.060(18) 0.032(14)
C12 0.32(2) 0.180(17) 0.218(19) 0.035(13) 0.083(18) 0.049(16)
C13 0.32(2) 0.177(16) 0.28(3) 0.020(15) 0.02(2) 0.083(16)

loop_
_atom_type_symbol
_atom_type_description
_atom_type_scat_dispersion_real
_atom_type_scat_dispersion_imag
_atom_type_scat_source
C C 0.0033 0.0016 'International Tables Vol C Tables 4.2.6.8 and 6.1.1.4'
H H 0.0000 0.0000 'International Tables Vol C Tables 4.2.6.8 and 6.1.1.4'
N N 0.0061 0.0033 'International Tables Vol C Tables 4.2.6.8 and 6.1.1.4'
P P 0.1023 0.0942 'International Tables Vol C Tables 4.2.6.8 and 6.1.1.4'

loop_
_geom_angle_atom_site_label_1
_geom_angle_atom_site_label_2
_geom_angle_atom_site_label_3
_geom_angle
_geom_angle_site_symmetry_1
_geom_angle_site_symmetry_3
_geom_angle_publ_flag
N1 P1 N3 115.7(2) . . ?
N1 P1 N4 114.56(17) . 4_575 ?
N3 P1 N4 111.72(17) . 4_575 ?
N1 P1 N4 114.56(17) . . ?
N3 P1 N4 111.72(17) . . ?
N4 P1 N4 84.7(3) 4_575 . ?
N1 P1 P4 134.19(17) . . ?
N3 P1 P4 110.08(17) . . ?
N4 P1 P4 43.29(13) 4_575 . ?
N4 P1 P4 43.29(13) . . ?
N2 P2 N1 115.1(2) . . ?
N2 P2 N5 113.80(18) . 4_575 ?
N1 P2 N5 112.69(17) . 4_575 ?
N2 P2 N5 113.80(18) . . ?
N1 P2 N5 112.69(17) . . ?
N5 P2 N5 85.3(3) 4_575 . ?
N2 P2 P5 125.79(19) . . ?
N1 P2 P5 119.11(17) . . ?
N5 P2 P5 42.71(14) 4_575 . ?
N5 P2 P5 42.71(14) . . ?
N3 P3 N2 114.2(2) . . ?
N3 P3 N6 113.90(18) . . ?
N2 P3 N6 113.72(18) . . ?
N3 P3 N6 113.90(18) . 4_575 ?
N2 P3 N6 113.72(18) . 4_575 ?
N6 P3 N6 84.0(3) . 4_575 ?
N3 P3 P6 128.62(17) . . ?
N2 P3 P6 117.16(18) . . ?
N6 P3 P6 42.29(14) . . ?
N6 P3 P6 42.29(14) 4_575 . ?
N7 P4 N4 105.36(18) . 4_575 ?
N7 P4 N4 105.36(18) . . ?
N4 P4 N4 80.3(2) 4_575 . ?
N7 P4 P1 119.5(2) . . ?
N4 P4 P1 41.04(12) 4_575 . ?
N4 P4 P1 41.04(12) . . ?
N8 P5 N5 108.5(2) . 4_575 ?
N8 P5 N5 108.5(2) . . ?
N5 P5 N5 80.4(3) 4_575 . ?
N8 P5 P2 116.8(2) . . ?
N5 P5 P2 40.27(13) 4_575 . ?
N5 P5 P2 40.27(13) . . ?
N9 P6 N6 104.84(19) . 4_575 ?
N9 P6 N6 104.8(2) . . ?
N6 P6 N6 79.2(3) 4_575 . ?
N9 P6 P3 114.6(2) . . ?
N6 P6 P3 39.89(13) 4_575 . ?
N6 P6 P3 39.89(13) . . ?
P1 N1 P2 123.9(3) . . ?
P2 N2 P3 125.9(3) . . ?
P3 N3 P1 125.2(3) . . ?
C41 N4 P1 125.8(3) . . ?
C41 N4 P4 126.7(3) . . ?
P1 N4 P4 95.7(2) . . ?
C46' C41 N4 118.3(8) . . ?
C46' C41 C46 122.9(10) . . ?
N4 C41 C46 116.8(5) . . ?
C46' C41 C42 56.4(10) . . ?
N4 C41 C42 112.1(5) . . ?
C46 C41 C42 113.2(6) . . ?
C46' C41 C42' 111.8(11) . . ?
N4 C41 C42' 107.0(7) . . ?
C46 C41 C42' 63.5(8) . . ?
C42 C41 C42' 60.6(8) . . ?
C43 C42 C41 113.0(7) . . ?
C44 C43 C42 111.0(9) . . ?
C45 C44 C43 113.4(10) . . ?
C44 C45 C46 110.2(10) . . ?
C41 C46 C45 113.3(8) . . ?
C43' C42' C41 113.0(12) . . ?
C44' C43' C42' 111.8(14) . . ?
C45' C44' C43' 114.5(15) . . ?
C44' C45' C46' 112.4(15) . . ?
C41 C46' C45' 111.5(14) . . ?
C51 N5 C51' 31.3(6) . . ?
C51 N5 P2 124.5(5) . . ?
C51' N5 P2 131.0(7) . . ?
C51 N5 P5 123.2(4) . . ?
C51' N5 P5 131.9(7) . . ?
P2 N5 P5 97.0(2) . . ?
N5 C51 C56 111.2(7) . . ?
N5 C51 C52 114.6(7) . . ?
C56 C51 C52 114.7(8) . . ?
C53 C52 C51 112.3(10) . . ?
C52 C53 C54 112.9(11) . . ?
C55 C54 C53 113.8(13) . . ?
C54 C55 C56 112.7(12) . . ?
C55 C56 C51 113.7(9) . . ?
N5 C51' C52' 119.3(12) . . ?
N5 C51' C56' 109.3(15) . . ?
C52' C51' C56' 107.9(13) . . ?
C51' C52' C53' 111.9(15) . . ?
C54' C53' C52' 110.3(17) . . ?
C55' C54' C53' 116.3(16) . . ?
C54' C55' C56' 115.7(16) . . ?
C55' C56' C51' 121.3(16) . . ?
C61 N6 P3 129.6(3) . . ?
C61 N6 P6 129.1(3) . . ?
P3 N6 P6 97.8(2) . . ?
N6 C61 C62 112.2(6) . . ?
N6 C61 C66 109.7(5) . . ?
C62 C61 C66 110.5(7) . . ?
C61 C62 C63 112.6(8) . . ?
C64 C63 C62 108.6(9) . . ?
C65 C64 C63 114.6(9) . . ?
C66 C65 C64 107.2(10) . . ?
C65 C66 C61 113.2(8) . . ?
C71 N7 C71 21.0(6) 4_575 . ?
C71 N7 P4 123.6(4) 4_575 . ?
C71 N7 P4 123.6(4) . . ?
C72 C71 C73 111.4(7) . . ?
C72 C71 N7 107.2(6) . . ?
C73 C71 N7 117.2(6) . . ?
C72 C71 C74 110.0(7) . . ?
C73 C71 C74 108.5(7) . . ?
N7 C71 C74 102.1(6) . . ?
C81 N8 C81 25.6(6) . 4_575 ?
C81 N8 P5 137.3(5) . . ?
C81 N8 P5 137.3(5) 4_575 . ?
C84 C81 C83 114.0(10) . . ?
C84 C81 N8 99.3(9) . . ?
C83 C81 N8 117.0(7) . . ?
C84 C81 C82 107.7(11) . . ?
C83 C81 C82 107.5(8) . . ?
N8 C81 C82 111.0(9) . . ?
C91 N9 C91 20.6(5) . 4_575 ?
C91 N9 P6 127.6(4) . . ?
C91 N9 P6 127.6(4) 4_575 . ?
C93 C91 N9 118.3(7) . . ?
C93 C91 C92 107.2(7) . . ?
N9 C91 C92 110.2(5) . . ?
C93 C91 C94 107.8(8) . . ?
N9 C91 C94 100.2(6) . . ?
C92 C91 C94 113.3(7) . . ?
C12 C11 C11 145(3) . 3_665 ?
C11 C12 C13 147(2) . . ?

loop_
_geom_bond_atom_site_label_1
_geom_bond_atom_site_label_2
_geom_bond_distance
_geom_bond_site_symmetry_2
_geom_bond_publ_flag
P1 N1 1.586(4) . ?
P1 N3 1.600(4) . ?
P1 N4 1.667(4) 4_575 ?
P1 N4 1.667(4) . ?
P1 P4 2.527(2) . ?
P2 N2 1.581(5) . ?
P2 N1 1.605(5) . ?
P2 N5 1.666(4) 4_575 ?
P2 N5 1.666(4) . ?
P2 P5 2.558(2) . ?
P3 N3 1.582(5) . ?
P3 N2 1.598(5) . ?
P3 N6 1.655(4) . ?
P3 N6 1.655(4) 4_575 ?
P3 P6 2.5567(19) . ?
P4 N7 1.646(5) . ?
P4 N4 1.741(4) 4_575 ?
P4 N4 1.741(4) . ?
P5 N8 1.643(6) . ?
P5 N5 1.748(4) 4_575 ?
P5 N5 1.748(4) . ?
P6 N9 1.647(5) . ?
P6 N6 1.736(4) 4_575 ?
P6 N6 1.737(4) . ?
N4 C41 1.456(6) . ?
C41 C46' 1.441(13) . ?
C41 C46 1.470(9) . ?
C41 C42 1.517(8) . ?
C41 C42' 1.565(12) . ?
C42 C43 1.509(11) . ?
C43 C44 1.504(12) . ?
C44 C45 1.472(12) . ?
C45 C46 1.529(11) . ?
C42' C43' 1.501(15) . ?
C43' C44' 1.471(14) . ?
C44' C45' 1.471(14) . ?
C45' C46' 1.511(15) . ?
N5 C51 1.433(9) . ?
N5 C51' 1.455(12) . ?
C51 C56 1.500(11) . ?
C51 C52 1.518(11) . ?
C52 C53 1.473(12) . ?
C53 C54 1.489(13) . ?
C54 C55 1.474(13) . ?
C55 C56 1.484(12) . ?
C51' C52' 1.463(13) . ?
C51' C56' 1.546(14) . ?
C52' C53' 1.489(15) . ?
C53' C54' 1.467(15) . ?
C54' C55' 1.448(14) . ?
C55' C56' 1.492(15) . ?
N6 C61 1.441(7) . ?
C61 C62 1.497(8) . ?
C61 C66 1.527(8) . ?
C62 C63 1.503(10) . ?
C63 C64 1.500(11) . ?
C64 C65 1.486(12) . ?
C65 C66 1.471(11) . ?
N7 C71 1.527(9) 4_575 ?
N7 C71 1.527(9) . ?
C71 C72 1.498(9) . ?
C71 C73 1.519(10) . ?
C71 C74 1.533(10) . ?
N8 C81 1.516(10) . ?
N8 C81 1.516(10) 4_575 ?
C81 C84 1.477(12) . ?
C81 C83 1.501(10) . ?
C81 C82 1.517(12) . ?
N9 C91 1.503(8) . ?
N9 C91 1.503(8) 4_575 ?
C91 C93 1.498(11) . ?
C91 C92 1.516(8) . ?
C91 C94 1.524(11) . ?
C11 C12 1.210(19) . ?
C11 C11 1.36(3) 3_665 ?
C12 C13 1.27(2) . ?
